data_7160968
loop_
_publ_author_name
'Han, Ingyu'
'Lee, Ha-Jin'
'Choi, Soo Hyuk'

_publ_section_title
;
 Controlled packing of metal-peptide superhelices with &#x3b2;-peptide
 foldamers.
;
_journal_issue 8
_journal_name_full 'Organic &amp; biomolecular chemistry'
_journal_page_first 1600
_journal_page_last 1604
_journal_paper_doi 10.1039/d6ob00111d
_journal_volume 24
_journal_year 2026
_chemical_absolute_configuration ad
_chemical_formula_moiety 'C35 H48 N6 O4, 2(C H4 O)'
_chemical_formula_sum 'C37 H56 N6 O6'
_chemical_formula_weight 680.87
_space_group_crystal_system monoclinic
_space_group_IT_number 4
_space_group_name_Hall 'P 2yb'
_space_group_name_H-M_alt 'P 1 21 1'
_atom_sites_solution_hydrogens geom
_atom_sites_solution_primary direct
_audit_block_doi 10.5517/ccdc.csd.cc2qdd8t
_audit_creation_date 2025-12-09
_audit_creation_method
;
Olex2 1.5
(compiled 2025.07.13 svn.rb7424aed for OlexSys, GUI svn.r7314)
;
_audit_update_record
;
2025-12-09 deposited with the CCDC.	2026-02-02 downloaded from the CCDC.
;
_cell_angle_alpha 90
_cell_angle_beta 93.783(12)
_cell_angle_gamma 90
_cell_formula_units_Z 2
_cell_length_a 9.339(5)
_cell_length_b 18.620(9)
_cell_length_c 10.873(5)
_cell_measurement_reflns_used 3290
_cell_measurement_temperature 253(2)
_cell_measurement_theta_max 19.98
_cell_measurement_theta_min 2.44
_cell_volume 1886.6(16)
_computing_cell_refinement 'Bruker SAINT'
_computing_data_collection 'Bruker APEX3'
_computing_data_reduction 'Bruker SAINT'
_computing_molecular_graphics 'Olex2 1.5 (Dolomanov et al., 2009)'
_computing_publication_material 'Olex2 1.5 (Dolomanov et al., 2009)'
_computing_structure_refinement 'SHELXL-2014/7 (Sheldrick, 2014)'
_computing_structure_solution 'Bruker SHELXTL'
_diffrn_ambient_temperature 253(2)
_diffrn_measured_fraction_theta_full 0.999
_diffrn_measured_fraction_theta_max 0.976
_diffrn_measurement_device_type 'PHOTON III M14'
_diffrn_measurement_method '\f and \w scans'
_diffrn_radiation_type MoK\a
_diffrn_radiation_wavelength 0.71073
_diffrn_reflns_av_R_equivalents 0.1007
_diffrn_reflns_av_unetI/netI 0.1710
_diffrn_reflns_Laue_measured_fraction_full 0.999
_diffrn_reflns_Laue_measured_fraction_max 0.976
_diffrn_reflns_limit_h_max 9
_diffrn_reflns_limit_h_min -12
_diffrn_reflns_limit_k_max 25
_diffrn_reflns_limit_k_min -24
_diffrn_reflns_limit_l_max 14
_diffrn_reflns_limit_l_min -14
_diffrn_reflns_number 21080
_diffrn_reflns_point_group_measured_fraction_full 0.997
_diffrn_reflns_point_group_measured_fraction_max 0.964
_diffrn_reflns_theta_full 25.242
_diffrn_reflns_theta_max 28.969
_diffrn_reflns_theta_min 2.173
_exptl_absorpt_coefficient_mu 0.082
_exptl_absorpt_correction_T_max 0.7457
_exptl_absorpt_correction_T_min 0.5373
_exptl_absorpt_correction_type multi-scan
_exptl_absorpt_process_details 'Bruker SADABS'
_exptl_crystal_colour Colorless
_exptl_crystal_density_diffrn 1.199
_exptl_crystal_description Block
_exptl_crystal_F_000 736
_exptl_crystal_size_max 0.465
_exptl_crystal_size_mid 0.183
_exptl_crystal_size_min 0.112
_refine_diff_density_max 0.793
_refine_diff_density_min -0.340
_refine_diff_density_rms 0.056
_refine_ls_abs_structure_details
;
 Flack x determined using 1174 quotients [(I+)-(I-)]/[(I+)+(I-)] 
 (Parsons, Flack and Wagner, Acta Cryst. B69 (2013) 249-259). 
;
_refine_ls_abs_structure_Flack 0.0(10)
_refine_ls_extinction_method none
_refine_ls_goodness_of_fit_ref 0.968
_refine_ls_hydrogen_treatment constr
_refine_ls_matrix_type full
_refine_ls_number_parameters 446
_refine_ls_number_reflns 9649
_refine_ls_number_restraints 44
_refine_ls_restrained_S_all 0.975
_refine_ls_R_factor_all 0.2273
_refine_ls_R_factor_gt 0.0988
_refine_ls_shift/su_max 0.000
_refine_ls_shift/su_mean 0.000
_refine_ls_structure_factor_coef Fsqd
_refine_ls_weighting_details 'w=1/[\s^2^(Fo^2^)+(0.1498P)^2^] where P=(Fo^2^+2Fc^2^)/3'
_refine_ls_weighting_scheme calc
_refine_ls_wR_factor_gt 0.2449
_refine_ls_wR_factor_ref 0.3155
_reflns_Friedel_coverage 0.920
_reflns_Friedel_fraction_full 0.994
_reflns_Friedel_fraction_max 0.952
_reflns_number_gt 3897
_reflns_number_total 9649
_reflns_threshold_expression 'I > 2\s(I)'
_cod_data_source_file d6ob00111d2.cif
_cod_data_source_block HIG-II-17
_cod_depositor_comments
;
The following automatic conversions were performed:

data item '_exptl_absorpt_correction_type' value 'Multi-scan' was
changed to 'multi-scan' in accordance with the
/home/data/users/saulius/crontab/automatic-downloads/rss-feeds/RSC/lib/dictionaries/cif_core.dic
dictionary named 'cif_core.dic' version 2.4.2 last updated on
2011-04-26.

Automatic conversion script
Id: cif_fix_values 8170 2020-07-09 18:12:32Z antanas 

 Adding full bibliography for 7160968--7160971.cif.
;
_cod_original_cell_volume 1886.5(16)
_cod_database_code 7160968
_shelx_shelxl_version_number 2014/7
_shelx_space_group_comment
;
The symmetry employed for this shelxl refinement is uniquely defined 
by the following loop, which should always be used as a source of 
symmetry information in preference to the above space-group names. 
They are only intended as comments. 
;
_shelx_estimated_absorpt_t_max 0.991
_shelx_estimated_absorpt_t_min 0.963
_olex2_refinement_description
;
1. Restrained distances
 C36-O5
 1.43 with sigma of 0.003
 C37-O6
 1.43 with sigma of 0.003
 C7-C8
 1.52 with sigma of 0.003
 C9-C10
 1.52 with sigma of 0.003
 C10-C11
 1.52 with sigma of 0.003
 C15-C16
 1.52 with sigma of 0.003
 C19-C20
 1.52 with sigma of 0.003
 C18-C19
 1.52 with sigma of 0.003
 C17-C18
 1.52 with sigma of 0.003
 C16-C17
 1.52 with sigma of 0.003
 C26-C27
 1.52 with sigma of 0.003
 C27-C28
 1.52 with sigma of 0.003
 C28-C29
 1.52 with sigma of 0.003
2. Uiso/Uaniso restraints and constraints
Uanis(O5) \\sim Ueq, Uanis(O6) \\sim Ueq: with sigma of 0.003 and sigma for
terminal atoms of 0.006
Uanis(C17) \\sim Ueq, Uanis(C18) \\sim Ueq, Uanis(C37) \\sim Ueq: with sigma of
0.003 and sigma for terminal atoms of 0.006
3.a Ternary CH refined with riding coordinates:
 C7(H7), C13(H13), C15(H15), C21(H21), C23(H23), C29(H29)
3.b Secondary CH2 refined with riding coordinates:
 C8(H8A,H8B), C9(H9A,H9B), C10(H10A,H10B), C11(H11A,H11B), C12(H12A,H12B),
 C16(H16A,H16B), C17(H17A,H17B), C18(H18A,H18B), C19(H19A,H19B), C20(H20A,H20B),
  C24(H24A,H24B), C25(H25A,H25B), C26(H26A,H26B), C27(H27A,H27B), C28(H28A,H28B)
3.c Aromatic/amide H refined with riding coordinates:
 C3(H3), C4(H4), C5(H5), C6(H6), C32(H32), C33(H33), C34(H34), C35(H35),
 N2(H2), N3(H3A), N4(H4A), N5(H5A)
3.d Idealised Me refined as rotating group:
 C36(H36A,H36B,H36C), C37(H37A,H37B,H37C)
3.e Idealised tetrahedral OH refined as rotating group:
 O5(H5B), O6(H6A)
;
_olex2_submission_special_instructions 'No special instructions were received'

loop_
_space_group_symop_operation_xyz
'x, y, z'
'-x, y+1/2, -z'

loop_
_atom_site_label
_atom_site_type_symbol
_atom_site_fract_x
_atom_site_fract_y
_atom_site_fract_z
_atom_site_U_iso_or_equiv
_atom_site_adp_type
_atom_site_occupancy
_atom_site_site_symmetry_order
_atom_site_calc_flag
_atom_site_refinement_flags_posn
_atom_site_refinement_flags_adp
_atom_site_refinement_flags_occupancy
_atom_site_disorder_assembly
_atom_site_disorder_group
C1 C 0.7404(10) 0.6460(4) 0.7418(7) 0.053(2) Uani 1 1 d . . . . .
C2 C 0.5911(11) 0.6712(4) 0.6996(7) 0.056(2) Uani 1 1 d . . . . .
C3 C 0.5761(12) 0.7263(5) 0.6169(9) 0.073(3) Uani 1 1 d . . . . .
H3 H 0.6600 0.7447 0.5876 0.087 Uiso 1 1 calc R U . . .
C4 C 0.3347(12) 0.7285(6) 0.6207(10) 0.081(3) Uani 1 1 d . . . . .
H4 H 0.2469 0.7484 0.5933 0.098 Uiso 1 1 calc R U . . .
C5 C 0.3353(13) 0.6738(6) 0.7045(10) 0.082(3) Uani 1 1 d . . . . .
H5 H 0.2505 0.6576 0.7352 0.099 Uiso 1 1 calc R U . . .
C6 C 0.4664(11) 0.6428(5) 0.7425(9) 0.067(3) Uani 1 1 d . . . . .
H6 H 0.4704 0.6038 0.7959 0.081 Uiso 1 1 calc R U . . .
C7 C 0.8961(10) 0.5508(4) 0.8352(6) 0.054(2) Uani 1 1 d D . . . .
H7 H 0.9504 0.5927 0.8667 0.065 Uiso 1 1 calc R U . . .
C8 C 0.8773(11) 0.5024(5) 0.9456(7) 0.069(3) Uani 1 1 d D . . . .
H8A H 0.8737 0.4528 0.9184 0.083 Uiso 1 1 calc R U . . .
H8B H 0.7865 0.5135 0.9798 0.083 Uiso 1 1 calc R U . . .
C9 C 0.9979(10) 0.5108(7) 1.0463(9) 0.087(3) Uani 1 1 d D . . . .
H9A H 1.0040 0.5611 1.0696 0.105 Uiso 1 1 calc R U . . .
H9B H 0.9721 0.4841 1.1182 0.105 Uiso 1 1 calc R U . . .
C10 C 1.1458(10) 0.4863(6) 1.0134(8) 0.089(3) Uani 1 1 d D . . . .
H10A H 1.2139 0.4985 1.0814 0.106 Uiso 1 1 calc R U . . .
H10B H 1.1444 0.4344 1.0065 0.106 Uiso 1 1 calc R U . . .
C11 C 1.2013(11) 0.5167(6) 0.8960(8) 0.076(3) Uani 1 1 d D . . . .
H11A H 1.3035 0.5073 0.8962 0.091 Uiso 1 1 calc R U . . .
H11B H 1.1882 0.5684 0.8959 0.091 Uiso 1 1 calc R U . . .
C12 C 1.1267(10) 0.4854(5) 0.7758(9) 0.071(3) Uani 1 1 d . . . . .
H12A H 1.1923 0.4902 0.7107 0.085 Uiso 1 1 calc R U . . .
H12B H 1.1117 0.4345 0.7884 0.085 Uiso 1 1 calc R U . . .
C13 C 0.9818(9) 0.5189(4) 0.7298(7) 0.051(2) Uani 1 1 d . . . . .
H13 H 1.0013 0.5580 0.6729 0.061 Uiso 1 1 calc R U . . .
C14 C 0.8915(9) 0.4626(4) 0.6583(7) 0.0491(19) Uani 1 1 d . . . . .
C15 C 0.7320(9) 0.4345(4) 0.4767(6) 0.056(2) Uani 1 1 d D . . . .
H15 H 0.7541 0.3855 0.5048 0.067 Uiso 1 1 calc R U . . .
C16 C 0.7687(13) 0.4376(6) 0.3426(6) 0.088(3) Uani 1 1 d D . . . .
H16A H 0.8716 0.4446 0.3420 0.105 Uiso 1 1 calc R U . . .
H16B H 0.7479 0.3908 0.3069 0.105 Uiso 1 1 calc R U . . .
C17 C 0.6977(18) 0.4930(11) 0.2568(19) 0.200(9) Uani 1 1 d D U . . .
H17A H 0.7462 0.5377 0.2790 0.239 Uiso 1 1 calc R U . . .
H17B H 0.7283 0.4806 0.1760 0.239 Uiso 1 1 calc R U . . .
C18 C 0.5415(16) 0.5136(11) 0.2343(13) 0.157(6) Uani 1 1 d D U . . .
H18A H 0.4894 0.4722 0.2008 0.188 Uiso 1 1 calc R U . . .
H18B H 0.5346 0.5510 0.1720 0.188 Uiso 1 1 calc R U . . .
C19 C 0.4678(16) 0.5399(8) 0.3457(8) 0.128(5) Uani 1 1 d D . . . .
H19A H 0.3709 0.5210 0.3378 0.154 Uiso 1 1 calc R U . . .
H19B H 0.4595 0.5917 0.3372 0.154 Uiso 1 1 calc R U . . .
C20 C 0.5241(11) 0.5258(5) 0.4774(8) 0.072(3) Uani 1 1 d D . . . .
H20A H 0.4495 0.5375 0.5321 0.087 Uiso 1 1 calc R U . . .
H20B H 0.6047 0.5575 0.4975 0.087 Uiso 1 1 calc R U . . .
C21 C 0.5723(9) 0.4477(4) 0.5014(7) 0.053(2) Uani 1 1 d . . . . .
H21 H 0.5140 0.4170 0.4447 0.063 Uiso 1 1 calc R U . . .
C22 C 0.5432(9) 0.4247(5) 0.6334(7) 0.053(2) Uani 1 1 d . . . . .
C23 C 0.4683(9) 0.3266(5) 0.7656(7) 0.056(2) Uani 1 1 d . . . . .
H23 H 0.4056 0.3629 0.7990 0.067 Uiso 1 1 calc R U . . .
C24 C 0.3745(10) 0.2595(6) 0.7376(8) 0.069(2) Uani 1 1 d . . . . .
H24A H 0.3160 0.2682 0.6620 0.083 Uiso 1 1 calc R U . . .
H24B H 0.4373 0.2194 0.7226 0.083 Uiso 1 1 calc R U . . .
C25 C 0.2782(16) 0.2380(8) 0.8347(12) 0.121(5) Uani 1 1 d . . . . .
H25A H 0.2006 0.2728 0.8325 0.145 Uiso 1 1 calc R U . . .
H25B H 0.2358 0.1924 0.8094 0.145 Uiso 1 1 calc R U . . .
C26 C 0.3300(16) 0.2303(6) 0.9635(10) 0.109(4) Uani 1 1 d D . . . .
H26A H 0.4001 0.1918 0.9693 0.131 Uiso 1 1 calc R U . . .
H26B H 0.2500 0.2158 1.0104 0.131 Uiso 1 1 calc R U . . .
C27 C 0.3978(10) 0.2970(6) 1.0234(8) 0.098(4) Uani 1 1 d D . . . .
H27A H 0.3373 0.3376 0.9996 0.118 Uiso 1 1 calc R U . . .
H27B H 0.3953 0.2916 1.1119 0.118 Uiso 1 1 calc R U . . .
C28 C 0.5506(10) 0.3160(6) 0.9959(6) 0.083(3) Uani 1 1 d D . . . .
H28A H 0.6138 0.2832 1.0430 0.100 Uiso 1 1 calc R U . . .
H28B H 0.5700 0.3637 1.0286 0.100 Uiso 1 1 calc R U . . .
C29 C 0.5955(9) 0.3153(5) 0.8639(6) 0.0524(19) Uani 1 1 d D . . . .
H29 H 0.6599 0.3564 0.8563 0.063 Uiso 1 1 calc R U . . .
C30 C 0.6807(9) 0.2491(5) 0.8319(8) 0.058(2) Uani 1 1 d . . . . .
C31 C 0.8665(9) 0.2107(4) 0.6914(7) 0.051(2) Uani 1 1 d . . . . .
C32 C 0.8564(10) 0.1360(4) 0.7089(9) 0.064(2) Uani 1 1 d . . . . .
H32 H 0.7945 0.1172 0.7642 0.077 Uiso 1 1 calc R U . . .
C33 C 0.9396(13) 0.0915(5) 0.6430(11) 0.082(3) Uani 1 1 d . . . . .
H33 H 0.9306 0.0422 0.6544 0.098 Uiso 1 1 calc R U . . .
C34 C 1.0415(10) 0.1861(5) 0.5503(9) 0.066(2) Uani 1 1 d . . . . .
H34 H 1.1079 0.2043 0.4983 0.079 Uiso 1 1 calc R U . . .
C35 C 0.9604(9) 0.2340(5) 0.6080(8) 0.057(2) Uani 1 1 d . . . . .
H35 H 0.9681 0.2827 0.5913 0.068 Uiso 1 1 calc R U . . .
N1 N 0.4566(11) 0.7556(5) 0.5751(7) 0.082(2) Uani 1 1 d . . . . .
N2 N 0.7563(8) 0.5783(4) 0.7830(6) 0.0547(17) Uani 1 1 d . . . . .
H2 H 0.6831 0.5502 0.7790 0.066 Uiso 1 1 calc R U . . .
N3 N 0.8293(7) 0.4816(3) 0.5498(5) 0.0520(16) Uani 1 1 d . . . . .
H3A H 0.8472 0.5235 0.5214 0.062 Uiso 1 1 calc R U . . .
N4 N 0.5153(7) 0.3555(3) 0.6499(5) 0.0516(17) Uani 1 1 d . . . . .
H4A H 0.5254 0.3263 0.5897 0.062 Uiso 1 1 calc R U . . .
N5 N 0.7809(7) 0.2604(3) 0.7489(6) 0.0517(16) Uani 1 1 d . . . . .
H5A H 0.7936 0.3045 0.7289 0.062 Uiso 1 1 calc R U . . .
N6 N 1.0342(10) 0.1145(4) 0.5620(7) 0.075(2) Uani 1 1 d . . . . .
O1 O 0.8433(8) 0.6877(3) 0.7406(6) 0.0762(19) Uani 1 1 d . . . . .
O2 O 0.8752(7) 0.4021(3) 0.7049(6) 0.0706(18) Uani 1 1 d . . . . .
O3 O 0.5421(7) 0.4691(3) 0.7193(5) 0.0628(16) Uani 1 1 d . . . . .
O4 O 0.6637(8) 0.1900(4) 0.8796(7) 0.093(2) Uani 1 1 d . . . . .
C36 C 1.0575(18) 0.7947(10) 0.9179(14) 0.159(7) Uani 1 1 d D . . . .
H36A H 1.1513 0.7803 0.8965 0.239 Uiso 1 1 calc R U . . .
H36B H 1.0145 0.7566 0.9622 0.239 Uiso 1 1 calc R U . . .
H36C H 1.0651 0.8369 0.9687 0.239 Uiso 1 1 calc R U . . .
O5 O 0.9703(16) 0.8101(8) 0.8082(13) 0.183(5) Uani 1 1 d D U . . .
H5B H 0.8912 0.7915 0.8125 0.274 Uiso 1 1 calc R U . . .
C37 C 0.834(2) 0.8913(10) 0.5453(15) 0.153(6) Uani 1 1 d D U . . .
H37A H 0.7508 0.9023 0.4924 0.230 Uiso 1 1 calc R U . . .
H37B H 0.8558 0.8411 0.5393 0.230 Uiso 1 1 calc R U . . .
H37C H 0.9142 0.9190 0.5206 0.230 Uiso 1 1 calc R U . . .
O6 O 0.807(2) 0.9085(12) 0.6698(15) 0.221(6) Uani 1 1 d D U . . .
H6A H 0.8815 0.9034 0.7138 0.332 Uiso 1 1 calc R U . . .

loop_
_atom_site_aniso_label
_atom_site_aniso_U_11
_atom_site_aniso_U_22
_atom_site_aniso_U_33
_atom_site_aniso_U_23
_atom_site_aniso_U_13
_atom_site_aniso_U_12
C1 0.076(6) 0.043(4) 0.040(4) -0.006(3) 0.006(4) -0.002(4)
C2 0.088(7) 0.038(4) 0.041(4) -0.007(3) 0.007(4) 0.007(4)
C3 0.091(7) 0.050(5) 0.077(7) 0.013(5) 0.006(6) 0.012(5)
C4 0.080(7) 0.076(7) 0.087(7) 0.017(6) 0.002(6) 0.012(6)
C5 0.088(8) 0.073(6) 0.084(7) 0.025(6) -0.007(6) -0.003(6)
C6 0.079(7) 0.061(5) 0.062(5) 0.016(5) 0.010(5) 0.002(5)
C7 0.069(6) 0.049(4) 0.043(4) -0.003(4) -0.004(4) 0.003(4)
C8 0.073(6) 0.086(6) 0.050(5) 0.012(5) 0.008(5) 0.007(5)
C9 0.098(8) 0.105(8) 0.059(6) 0.019(6) 0.005(6) 0.015(7)
C10 0.091(8) 0.100(8) 0.072(6) 0.009(6) -0.017(6) 0.006(7)
C11 0.069(6) 0.093(7) 0.065(6) 0.004(5) 0.006(5) -0.004(5)
C12 0.058(6) 0.080(6) 0.074(6) -0.010(5) 0.006(5) -0.007(5)
C13 0.066(5) 0.046(4) 0.043(4) 0.003(3) 0.008(4) -0.004(4)
C14 0.062(5) 0.044(4) 0.042(4) 0.001(4) 0.010(4) -0.004(4)
C15 0.065(6) 0.056(5) 0.046(5) -0.012(4) 0.010(4) -0.011(4)
C16 0.114(9) 0.107(8) 0.043(5) -0.011(5) 0.012(5) -0.004(7)
C17 0.199(9) 0.207(9) 0.192(9) 0.002(4) 0.017(4) 0.003(4)
C18 0.158(7) 0.159(7) 0.153(7) 0.004(4) 0.008(4) 0.004(4)
C19 0.161(14) 0.136(12) 0.086(9) 0.049(9) -0.003(9) 0.032(10)
C20 0.077(7) 0.069(6) 0.068(6) 0.015(5) -0.014(5) 0.009(5)
C21 0.067(6) 0.049(4) 0.041(4) -0.003(3) -0.004(4) -0.001(4)
C22 0.057(5) 0.055(5) 0.047(5) 0.005(4) 0.007(4) 0.004(4)
C23 0.068(6) 0.063(5) 0.040(4) -0.005(4) 0.018(4) 0.005(4)
C24 0.070(6) 0.078(6) 0.058(5) 0.011(5) -0.006(5) -0.019(5)
C25 0.136(11) 0.134(11) 0.091(8) 0.047(8) -0.012(8) -0.064(9)
C26 0.134(11) 0.129(11) 0.066(7) 0.015(7) 0.026(7) -0.038(9)
C27 0.110(9) 0.144(11) 0.043(5) 0.019(6) 0.029(6) 0.007(8)
C28 0.117(9) 0.096(7) 0.038(4) -0.014(5) 0.015(5) 0.009(7)
C29 0.061(5) 0.053(4) 0.044(4) -0.001(4) 0.009(4) -0.001(4)
C30 0.059(5) 0.059(5) 0.056(5) 0.010(4) 0.009(4) 0.003(4)
C31 0.055(5) 0.050(5) 0.048(4) 0.001(4) -0.004(4) 0.003(4)
C32 0.074(6) 0.045(5) 0.075(6) 0.001(4) 0.011(5) 0.011(4)
C33 0.098(8) 0.046(5) 0.104(8) -0.009(5) 0.023(7) 0.006(5)
C34 0.068(6) 0.061(6) 0.071(6) -0.007(5) 0.015(5) 0.005(5)
C35 0.069(6) 0.050(5) 0.054(5) 0.004(4) 0.024(4) 0.001(4)
N1 0.107(7) 0.070(5) 0.069(5) 0.022(4) 0.007(5) 0.013(5)
N2 0.064(5) 0.049(4) 0.051(4) -0.002(3) 0.000(4) 0.005(3)
N3 0.072(4) 0.050(4) 0.035(3) 0.003(3) 0.004(3) -0.011(3)
N4 0.069(5) 0.053(4) 0.033(3) -0.001(3) 0.001(3) -0.002(3)
N5 0.065(4) 0.037(3) 0.055(4) 0.006(3) 0.016(4) 0.006(3)
N6 0.102(7) 0.058(5) 0.065(5) -0.015(4) -0.001(5) 0.018(4)
O1 0.086(5) 0.055(3) 0.086(5) 0.008(3) -0.001(4) -0.017(3)
O2 0.094(5) 0.054(4) 0.062(4) 0.010(3) -0.004(4) -0.012(3)
O3 0.085(4) 0.057(3) 0.047(3) -0.020(3) 0.003(3) -0.001(3)
O4 0.106(5) 0.065(4) 0.112(6) 0.034(4) 0.048(5) 0.016(4)
C36 0.128(13) 0.181(17) 0.159(15) -0.018(13) -0.065(12) -0.016(12)
O5 0.193(8) 0.160(7) 0.190(8) 0.007(6) -0.035(7) -0.033(7)
C37 0.159(9) 0.153(9) 0.148(9) -0.009(7) 0.008(7) -0.011(7)
O6 0.235(9) 0.223(9) 0.206(9) 0.012(7) 0.022(7) 0.018(8)

loop_
_atom_type_symbol
_atom_type_description
_atom_type_scat_dispersion_real
_atom_type_scat_dispersion_imag
_atom_type_scat_source
C C 0.0033 0.0016 'International Tables Vol C Tables 4.2.6.8 and 6.1.1.4'
H H 0.0000 0.0000 'International Tables Vol C Tables 4.2.6.8 and 6.1.1.4'
N N 0.0061 0.0033 'International Tables Vol C Tables 4.2.6.8 and 6.1.1.4'
O O 0.0106 0.0060 'International Tables Vol C Tables 4.2.6.8 and 6.1.1.4'

loop_
_geom_angle_atom_site_label_1
_geom_angle_atom_site_label_2
_geom_angle_atom_site_label_3
_geom_angle
_geom_angle_site_symmetry_1
_geom_angle_site_symmetry_3
_geom_angle_publ_flag
N2 C1 C2 118.1(8) . . ?
O1 C1 C2 120.2(7) . . ?
O1 C1 N2 121.6(8) . . ?
C3 C2 C1 119.0(9) . . ?
C3 C2 C6 117.1(9) . . ?
C6 C2 C1 123.9(7) . . ?
C2 C3 H3 116.7 . . ?
N1 C3 C2 126.5(10) . . ?
N1 C3 H3 116.7 . . ?
C5 C4 H4 118.3 . . ?
C5 C4 N1 123.3(10) . . ?
N1 C4 H4 118.3 . . ?
C4 C5 H5 120.9 . . ?
C4 C5 C6 118.2(11) . . ?
C6 C5 H5 120.9 . . ?
C2 C6 C5 119.0(9) . . ?
C2 C6 H6 120.5 . . ?
C5 C6 H6 120.5 . . ?
C8 C7 H7 106.3 . . ?
C8 C7 C13 116.6(7) . . ?
C13 C7 H7 106.3 . . ?
N2 C7 H7 106.3 . . ?
N2 C7 C8 111.3(7) . . ?
N2 C7 C13 109.4(6) . . ?
C7 C8 H8A 109.0 . . ?
C7 C8 H8B 109.0 . . ?
C7 C8 C9 112.8(8) . . ?
H8A C8 H8B 107.8 . . ?
C9 C8 H8A 109.0 . . ?
C9 C8 H8B 109.0 . . ?
C8 C9 H9A 108.3 . . ?
C8 C9 H9B 108.3 . . ?
H9A C9 H9B 107.4 . . ?
C10 C9 C8 116.1(8) . . ?
C10 C9 H9A 108.3 . . ?
C10 C9 H9B 108.3 . . ?
C9 C10 H10A 108.1 . . ?
C9 C10 H10B 108.1 . . ?
H10A C10 H10B 107.3 . . ?
C11 C10 C9 116.8(8) . . ?
C11 C10 H10A 108.1 . . ?
C11 C10 H10B 108.1 . . ?
C10 C11 H11A 108.7 . . ?
C10 C11 H11B 108.7 . . ?
C10 C11 C12 114.1(8) . . ?
H11A C11 H11B 107.6 . . ?
C12 C11 H11A 108.7 . . ?
C12 C11 H11B 108.7 . . ?
C11 C12 H12A 108.0 . . ?
C11 C12 H12B 108.0 . . ?
H12A C12 H12B 107.3 . . ?
C13 C12 C11 117.2(8) . . ?
C13 C12 H12A 108.0 . . ?
C13 C12 H12B 108.0 . . ?
C7 C13 H13 108.0 . . ?
C12 C13 C7 113.4(7) . . ?
C12 C13 H13 108.0 . . ?
C14 C13 C7 110.1(7) . . ?
C14 C13 C12 109.3(7) . . ?
C14 C13 H13 108.0 . . ?
N3 C14 C13 117.7(7) . . ?
O2 C14 C13 119.4(7) . . ?
O2 C14 N3 122.9(7) . . ?
C16 C15 H15 106.1 . . ?
C16 C15 C21 116.1(8) . . ?
C21 C15 H15 106.1 . . ?
N3 C15 H15 106.1 . . ?
N3 C15 C16 109.1(7) . . ?
N3 C15 C21 112.4(6) . . ?
C15 C16 H16A 107.3 . . ?
C15 C16 H16B 107.3 . . ?
H16A C16 H16B 106.9 . . ?
C17 C16 C15 119.9(12) . . ?
C17 C16 H16A 107.3 . . ?
C17 C16 H16B 107.3 . . ?
C16 C17 H17A 104.6 . . ?
C16 C17 H17B 104.6 . . ?
H17A C17 H17B 105.7 . . ?
C18 C17 C16 130.6(17) . . ?
C18 C17 H17A 104.6 . . ?
C18 C17 H17B 104.6 . . ?
C17 C18 H18A 108.3 . . ?
C17 C18 H18B 108.3 . . ?
C17 C18 C19 115.9(15) . . ?
H18A C18 H18B 107.4 . . ?
C19 C18 H18A 108.3 . . ?
C19 C18 H18B 108.3 . . ?
C18 C19 H19A 106.5 . . ?
C18 C19 H19B 106.5 . . ?
C18 C19 C20 123.5(12) . . ?
H19A C19 H19B 106.5 . . ?
C20 C19 H19A 106.5 . . ?
C20 C19 H19B 106.5 . . ?
C19 C20 H20A 108.8 . . ?
C19 C20 H20B 108.8 . . ?
C19 C20 C21 113.9(9) . . ?
H20A C20 H20B 107.7 . . ?
C21 C20 H20A 108.8 . . ?
C21 C20 H20B 108.8 . . ?
C15 C21 H21 107.4 . . ?
C20 C21 C15 113.2(7) . . ?
C20 C21 H21 107.4 . . ?
C20 C21 C22 110.7(7) . . ?
C22 C21 C15 110.4(6) . . ?
C22 C21 H21 107.4 . . ?
N4 C22 C21 116.4(7) . . ?
O3 C22 C21 121.6(7) . . ?
O3 C22 N4 122.0(7) . . ?
C24 C23 H23 106.6 . . ?
C24 C23 C29 115.0(7) . . ?
C29 C23 H23 106.6 . . ?
N4 C23 H23 106.6 . . ?
N4 C23 C24 109.0(6) . . ?
N4 C23 C29 112.4(7) . . ?
C23 C24 H24A 108.3 . . ?
C23 C24 H24B 108.3 . . ?
H24A C24 H24B 107.4 . . ?
C25 C24 C23 116.1(9) . . ?
C25 C24 H24A 108.3 . . ?
C25 C24 H24B 108.3 . . ?
C24 C25 H25A 106.8 . . ?
C24 C25 H25B 106.8 . . ?
H25A C25 H25B 106.7 . . ?
C26 C25 C24 122.1(11) . . ?
C26 C25 H25A 106.8 . . ?
C26 C25 H25B 106.8 . . ?
C25 C26 H26A 108.4 . . ?
C25 C26 H26B 108.4 . . ?
C25 C26 C27 115.7(10) . . ?
H26A C26 H26B 107.4 . . ?
C27 C26 H26A 108.4 . . ?
C27 C26 H26B 108.4 . . ?
C26 C27 H27A 107.7 . . ?
C26 C27 H27B 107.7 . . ?
H27A C27 H27B 107.1 . . ?
C28 C27 C26 118.4(9) . . ?
C28 C27 H27A 107.7 . . ?
C28 C27 H27B 107.7 . . ?
C27 C28 H28A 107.2 . . ?
C27 C28 H28B 107.2 . . ?
C27 C28 C29 120.3(7) . . ?
H28A C28 H28B 106.9 . . ?
C29 C28 H28A 107.2 . . ?
C29 C28 H28B 107.2 . . ?
C23 C29 H29 106.3 . . ?
C28 C29 C23 113.6(7) . . ?
C28 C29 H29 106.3 . . ?
C30 C29 C23 109.8(6) . . ?
C30 C29 C28 113.8(7) . . ?
C30 C29 H29 106.3 . . ?
N5 C30 C29 114.9(7) . . ?
O4 C30 C29 122.9(8) . . ?
O4 C30 N5 122.1(8) . . ?
C35 C31 C32 116.9(8) . . ?
C35 C31 N5 119.7(7) . . ?
N5 C31 C32 123.3(8) . . ?
C31 C32 H32 120.6 . . ?
C33 C32 C31 118.8(9) . . ?
C33 C32 H32 120.6 . . ?
C32 C33 H33 117.8 . . ?
N6 C33 C32 124.3(9) . . ?
N6 C33 H33 117.8 . . ?
C35 C34 H34 117.3 . . ?
N6 C34 H34 117.3 . . ?
N6 C34 C35 125.3(9) . . ?
C31 C35 H35 120.0 . . ?
C34 C35 C31 120.0(8) . . ?
C34 C35 H35 120.0 . . ?
C3 N1 C4 115.8(8) . . ?
C1 N2 C7 121.9(7) . . ?
C1 N2 H2 119.0 . . ?
C7 N2 H2 119.0 . . ?
C14 N3 C15 123.0(6) . . ?
C14 N3 H3A 118.5 . . ?
C15 N3 H3A 118.5 . . ?
C22 N4 C23 123.0(7) . . ?
C22 N4 H4A 118.5 . . ?
C23 N4 H4A 118.5 . . ?
C30 N5 C31 129.4(7) . . ?
C30 N5 H5A 115.3 . . ?
C31 N5 H5A 115.3 . . ?
C34 N6 C33 114.5(8) . . ?
H36A C36 H36B 109.5 . . ?
H36A C36 H36C 109.5 . . ?
H36B C36 H36C 109.5 . . ?
O5 C36 H36A 109.5 . . ?
O5 C36 H36B 109.5 . . ?
O5 C36 H36C 109.5 . . ?
C36 O5 H5B 109.5 . . ?
H37A C37 H37B 109.5 . . ?
H37A C37 H37C 109.5 . . ?
H37B C37 H37C 109.5 . . ?
O6 C37 H37A 109.5 . . ?
O6 C37 H37B 109.5 . . ?
O6 C37 H37C 109.5 . . ?
C37 O6 H6A 109.5 . . ?

loop_
_geom_bond_atom_site_label_1
_geom_bond_atom_site_label_2
_geom_bond_distance
_geom_bond_site_symmetry_2
_geom_bond_publ_flag
C1 C2 1.514(13) . ?
C1 N2 1.341(10) . ?
C1 O1 1.236(10) . ?
C2 C3 1.366(12) . ?
C2 C6 1.387(13) . ?
C3 H3 0.9300 . ?
C3 N1 1.297(13) . ?
C4 H4 0.9300 . ?
C4 C5 1.367(14) . ?
C4 N1 1.368(13) . ?
C5 H5 0.9300 . ?
C5 C6 1.391(14) . ?
C6 H6 0.9300 . ?
C7 H7 0.9800 . ?
C7 C8 1.520(4) . ?
C7 C13 1.558(11) . ?
C7 N2 1.481(11) . ?
C8 H8A 0.9700 . ?
C8 H8B 0.9700 . ?
C8 C9 1.526(14) . ?
C9 H9A 0.9700 . ?
C9 H9B 0.9700 . ?
C9 C10 1.520(4) . ?
C10 H10A 0.9700 . ?
C10 H10B 0.9700 . ?
C10 C11 1.519(4) . ?
C11 H11A 0.9700 . ?
C11 H11B 0.9700 . ?
C11 C12 1.553(13) . ?
C12 H12A 0.9700 . ?
C12 H12B 0.9700 . ?
C12 C13 1.543(13) . ?
C13 H13 0.9800 . ?
C13 C14 1.525(11) . ?
C14 N3 1.328(10) . ?
C14 O2 1.249(9) . ?
C15 H15 0.9800 . ?
C15 C16 1.520(4) . ?
C15 C21 1.552(12) . ?
C15 N3 1.460(10) . ?
C16 H16A 0.9700 . ?
C16 H16B 0.9700 . ?
C16 C17 1.514(4) . ?
C17 H17A 0.9700 . ?
C17 H17B 0.9700 . ?
C17 C18 1.513(4) . ?
C18 H18A 0.9700 . ?
C18 H18B 0.9700 . ?
C18 C19 1.513(4) . ?
C19 H19A 0.9700 . ?
C19 H19B 0.9700 . ?
C19 C20 1.516(4) . ?
C20 H20A 0.9700 . ?
C20 H20B 0.9700 . ?
C20 C21 1.539(11) . ?
C21 H21 0.9800 . ?
C21 C22 1.539(11) . ?
C22 N4 1.329(10) . ?
C22 O3 1.248(9) . ?
C23 H23 0.9800 . ?
C23 C24 1.544(13) . ?
C23 C29 1.559(12) . ?
C23 N4 1.462(9) . ?
C24 H24A 0.9700 . ?
C24 H24B 0.9700 . ?
C24 C25 1.486(15) . ?
C25 H25A 0.9700 . ?
C25 H25B 0.9700 . ?
C25 C26 1.458(16) . ?
C26 H26A 0.9700 . ?
C26 H26B 0.9700 . ?
C26 C27 1.520(4) . ?
C27 H27A 0.9700 . ?
C27 H27B 0.9700 . ?
C27 C28 1.519(4) . ?
C28 H28A 0.9700 . ?
C28 H28B 0.9700 . ?
C28 C29 1.522(4) . ?
C29 H29 0.9800 . ?
C29 C30 1.519(12) . ?
C30 N5 1.358(10) . ?
C30 O4 1.231(11) . ?
C31 C32 1.408(11) . ?
C31 C35 1.372(11) . ?
C31 N5 1.398(10) . ?
C32 H32 0.9300 . ?
C32 C33 1.370(13) . ?
C33 H33 0.9300 . ?
C33 N6 1.358(13) . ?
C34 H34 0.9300 . ?
C34 C35 1.351(12) . ?
C34 N6 1.340(12) . ?
C35 H35 0.9300 . ?
N2 H2 0.8600 . ?
N3 H3A 0.8600 . ?
N4 H4A 0.8600 . ?
N5 H5A 0.8600 . ?
C36 H36A 0.9600 . ?
C36 H36B 0.9600 . ?
C36 H36C 0.9600 . ?
C36 O5 1.428(4) . ?
O5 H5B 0.8200 . ?
C37 H37A 0.9600 . ?
C37 H37B 0.9600 . ?
C37 H37C 0.9600 . ?
C37 O6 1.428(4) . ?
O6 H6A 0.8200 . ?

loop_
_geom_hbond_atom_site_label_D
_geom_hbond_atom_site_label_H
_geom_hbond_atom_site_label_A
_geom_hbond_distance_DH
_geom_hbond_distance_HA
_geom_hbond_distance_DA
_geom_hbond_angle_DHA
_geom_hbond_site_symmetry_A
N2 H2 O3 0.86 2.08 2.905(9) 160.6 .
N3 H3A N6 0.86 2.25 3.072(9) 160.4 2_756
N4 H4A N1 0.86 2.24 3.097(10) 176.3 2_646
N5 H5A O2 0.86 1.99 2.832(9) 164.5 .
O5 H5B O1 0.82 2.12 2.651(15) 122.2 .
O6 H6A O5 0.82 2.15 2.76(2) 130.8 .

loop_
_geom_torsion_atom_site_label_1
_geom_torsion_atom_site_label_2
_geom_torsion_atom_site_label_3
_geom_torsion_atom_site_label_4
_geom_torsion
_geom_torsion_site_symmetry_1
_geom_torsion_site_symmetry_2
_geom_torsion_site_symmetry_3
_geom_torsion_site_symmetry_4
_geom_torsion_publ_flag
C1 C2 C3 N1 -177.5(9) . . . . ?
C1 C2 C6 C5 175.2(9) . . . . ?
C2 C1 N2 C7 -175.1(6) . . . . ?
C2 C3 N1 C4 1.0(15) . . . . ?
C3 C2 C6 C5 -3.1(13) . . . . ?
C4 C5 C6 C2 3.6(15) . . . . ?
C5 C4 N1 C3 -0.4(15) . . . . ?
C6 C2 C3 N1 0.8(14) . . . . ?
C7 C8 C9 C10 -66.3(12) . . . . ?
C7 C13 C14 N3 102.3(8) . . . . ?
C7 C13 C14 O2 -75.4(9) . . . . ?
C8 C7 C13 C12 -49.9(10) . . . . ?
C8 C7 C13 C14 72.9(9) . . . . ?
C8 C7 N2 C1 140.7(7) . . . . ?
C8 C9 C10 C11 52.6(13) . . . . ?
C9 C10 C11 C12 -73.0(13) . . . . ?
C10 C11 C12 C13 82.6(11) . . . . ?
C11 C12 C13 C7 -28.2(11) . . . . ?
C11 C12 C13 C14 -151.4(7) . . . . ?
C12 C13 C14 N3 -132.5(8) . . . . ?
C12 C13 C14 O2 49.8(10) . . . . ?
C13 C7 C8 C9 90.2(10) . . . . ?
C13 C7 N2 C1 -89.0(8) . . . . ?
C13 C14 N3 C15 -175.4(7) . . . . ?
C15 C16 C17 C18 -48(3) . . . . ?
C15 C21 C22 N4 -84.1(9) . . . . ?
C15 C21 C22 O3 97.8(9) . . . . ?
C16 C15 C21 C20 -69.4(9) . . . . ?
C16 C15 C21 C22 165.8(8) . . . . ?
C16 C15 N3 C14 -136.0(8) . . . . ?
C16 C17 C18 C19 59(3) . . . . ?
C17 C18 C19 C20 -19(3) . . . . ?
C18 C19 C20 C21 -45(2) . . . . ?
C19 C20 C21 C15 88.7(11) . . . . ?
C19 C20 C21 C22 -146.7(10) . . . . ?
C20 C21 C22 N4 149.7(8) . . . . ?
C20 C21 C22 O3 -28.4(11) . . . . ?
C21 C15 C16 C17 38.7(16) . . . . ?
C21 C15 N3 C14 93.6(9) . . . . ?
C21 C22 N4 C23 -172.3(7) . . . . ?
C23 C24 C25 C26 -49.8(18) . . . . ?
C23 C29 C30 N5 83.8(9) . . . . ?
C23 C29 C30 O4 -98.1(10) . . . . ?
C24 C23 C29 C28 -78.5(9) . . . . ?
C24 C23 C29 C30 50.2(9) . . . . ?
C24 C23 N4 C22 151.0(8) . . . . ?
C24 C25 C26 C27 58(2) . . . . ?
C25 C26 C27 C28 -78.2(15) . . . . ?
C26 C27 C28 C29 47.0(15) . . . . ?
C27 C28 C29 C23 24.6(13) . . . . ?
C27 C28 C29 C30 -102.1(11) . . . . ?
C28 C29 C30 N5 -147.5(8) . . . . ?
C28 C29 C30 O4 30.6(12) . . . . ?
C29 C23 C24 C25 72.9(11) . . . . ?
C29 C23 N4 C22 -80.2(10) . . . . ?
C29 C30 N5 C31 -173.1(7) . . . . ?
C31 C32 C33 N6 1.1(16) . . . . ?
C32 C31 C35 C34 -2.3(13) . . . . ?
C32 C31 N5 C30 2.7(13) . . . . ?
C32 C33 N6 C34 0.0(15) . . . . ?
C35 C31 C32 C33 0.1(14) . . . . ?
C35 C31 N5 C30 179.0(8) . . . . ?
C35 C34 N6 C33 -2.5(14) . . . . ?
N1 C4 C5 C6 -1.8(17) . . . . ?
N2 C1 C2 C3 -155.4(8) . . . . ?
N2 C1 C2 C6 26.4(11) . . . . ?
N2 C7 C8 C9 -143.3(8) . . . . ?
N2 C7 C13 C12 -177.3(7) . . . . ?
N2 C7 C13 C14 -54.5(8) . . . . ?
N3 C15 C16 C17 -89.7(15) . . . . ?
N3 C15 C21 C20 57.3(8) . . . . ?
N3 C15 C21 C22 -67.5(8) . . . . ?
N4 C23 C24 C25 -159.8(10) . . . . ?
N4 C23 C29 C28 155.9(7) . . . . ?
N4 C23 C29 C30 -75.4(8) . . . . ?
N5 C31 C32 C33 176.4(9) . . . . ?
N5 C31 C35 C34 -178.8(8) . . . . ?
N6 C34 C35 C31 3.8(15) . . . . ?
O1 C1 C2 C3 26.4(11) . . . . ?
O1 C1 C2 C6 -151.8(8) . . . . ?
O1 C1 N2 C7 3.1(11) . . . . ?
O2 C14 N3 C15 2.3(12) . . . . ?
O3 C22 N4 C23 5.8(13) . . . . ?
O4 C30 N5 C31 8.8(14) . . . . ?
